data_7104522
loop_
_publ_author_name
'Xu, Ling'
'Yan, Shihai'
'Choi, Eun-Young'
'Lee, Jin Yong'
'Kwon, Young-Uk'

_publ_section_title
;
 Product control by halide ions of ionic liquids in the ionothermal
 syntheses of Ni-(H)BTC metal-organic frameworks.
;
_journal_issue 23
_journal_name_full 'Chemical communications (Cambridge, England)'
_journal_page_first 3431
_journal_page_last 3433
_journal_paper_doi 10.1039/b902223f
_journal_volume 34
_journal_year 2009
_chemical_formula_sum 'C34 H34 N4 Ni3 O16'
_chemical_formula_weight 930.78
_chemical_name_systematic
;
?
;
_space_group_IT_number 61
_symmetry_cell_setting orthorhombic
_symmetry_space_group_name_Hall '-P 2ac 2ab'
_symmetry_space_group_name_H-M 'P b c a'
_atom_sites_solution_hydrogens geom
_atom_sites_solution_primary direct
_atom_sites_solution_secondary difmap
_audit_creation_method SHELXL-97
_cell_angle_alpha 90.00
_cell_angle_beta 90.00
_cell_angle_gamma 90.00
_cell_formula_units_Z 4
_cell_length_a 14.0636(6)
_cell_length_b 15.9152(7)
_cell_length_c 16.5858(7)
_cell_measurement_reflns_used 8516
_cell_measurement_temperature 173(2)
_cell_measurement_theta_max 28.30
_cell_measurement_theta_min 2.29
_cell_volume 3712.3(3)
_computing_cell_refinement 'Bruker SMART'
_computing_data_collection 'Bruker SMART'
_computing_data_reduction 'Bruker SAINT'
_computing_molecular_graphics 'Bruker SHELXTL'
_computing_publication_material 'Bruker SHELXTL'
_computing_structure_refinement 'Bruker SHELXTL'
_computing_structure_solution 'Bruker SHELXTL'
_diffrn_ambient_temperature 173(2)
_diffrn_measured_fraction_theta_full 0.996
_diffrn_measured_fraction_theta_max 0.996
_diffrn_measurement_device_type 'CCD area detector'
_diffrn_measurement_method 'phi and omega scans'
_diffrn_radiation_monochromator graphite
_diffrn_radiation_source 'sealed tube'
_diffrn_radiation_type MoK\a
_diffrn_radiation_wavelength 0.71073
_diffrn_reflns_av_R_equivalents 0.0559
_diffrn_reflns_av_sigmaI/netI 0.0478
_diffrn_reflns_limit_h_max 16
_diffrn_reflns_limit_h_min -18
_diffrn_reflns_limit_k_max 21
_diffrn_reflns_limit_k_min -21
_diffrn_reflns_limit_l_max 22
_diffrn_reflns_limit_l_min -14
_diffrn_reflns_number 25715
_diffrn_reflns_theta_full 28.30
_diffrn_reflns_theta_max 28.30
_diffrn_reflns_theta_min 2.29
_exptl_absorpt_coefficient_mu 1.586
_exptl_absorpt_correction_T_max 1.0000
_exptl_absorpt_correction_T_min 0.8987
_exptl_absorpt_correction_type none
_exptl_crystal_colour green
_exptl_crystal_density_diffrn 1.665
_exptl_crystal_density_method 'not measured'
_exptl_crystal_description plate
_exptl_crystal_F_000 1912
_exptl_crystal_size_max 0.25
_exptl_crystal_size_mid 0.15
_exptl_crystal_size_min 0.10
_refine_diff_density_max 1.759
_refine_diff_density_min -1.127
_refine_diff_density_rms 0.161
_refine_ls_extinction_method none
_refine_ls_goodness_of_fit_ref 1.095
_refine_ls_hydrogen_treatment constr
_refine_ls_matrix_type full
_refine_ls_number_parameters 259
_refine_ls_number_reflns 4593
_refine_ls_number_restraints 384
_refine_ls_restrained_S_all 1.094
_refine_ls_R_factor_all 0.0899
_refine_ls_R_factor_gt 0.0605
_refine_ls_shift/su_max 0.002
_refine_ls_shift/su_mean 0.000
_refine_ls_structure_factor_coef Fsqd
_refine_ls_weighting_details 'calc w=1/[\s^2^(Fo^2^)+(0.1018P)^2^+8.9915P] where P=(Fo^2^+2Fc^2^)/3'
_refine_ls_weighting_scheme calc
_refine_ls_wR_factor_gt 0.1616
_refine_ls_wR_factor_ref 0.1905
_reflns_number_gt 3226
_reflns_number_total 4593
_reflns_threshold_expression >2sigma(I)
_cod_data_source_file b902223f.txt
_cod_data_source_block A1
_cod_depositor_comments
;
The following automatic conversions were performed:
'_symmetry_cell_setting' value 'Orthorhombic' changed to 'orthorhombic'
according to '/home/saulius/struct/CIF-dictionaries/cif_core.dic'
dictionary named 'cif_core.dic' version 2.4.1 from 2010-06-29.

Automatic conversion script
Id: cif_fix_enum 1527 2010-12-29 10:47:43Z saulius 

The following automatic conversions were performed:

'_refine_ls_hydrogen_treatment' value 'constrained' was replaced with
the value 'constr' as specified in the replacement file
'src/cod-tools/trunk/data/replacement-values/replacement_values.lst'.

Automatic conversion script
Id: cif_fix_values 5376 2017-05-30 11:51:03Z andrius 
;
_cod_original_sg_symbol_H-M Pbca
_cod_database_code 7104522

loop_
_symmetry_equiv_pos_as_xyz
'x, y, z'
'-x+1/2, -y, z+1/2'
'-x, y+1/2, -z+1/2'
'x+1/2, -y+1/2, -z'
'-x, -y, -z'
'x-1/2, y, -z-1/2'
'x, -y-1/2, z-1/2'
'-x-1/2, y-1/2, z'

loop_
_atom_site_label
_atom_site_type_symbol
_atom_site_fract_x
_atom_site_fract_y
_atom_site_fract_z
_atom_site_U_iso_or_equiv
_atom_site_adp_type
_atom_site_occupancy
_atom_site_symmetry_multiplicity
_atom_site_calc_flag
_atom_site_refinement_flags
_atom_site_disorder_assembly
_atom_site_disorder_group
Ni1 Ni 0.47904(3) 0.81749(2) 0.39336(2) 0.01682(9) Uani 1 1 d U . .
Ni2 Ni 0.5000 1.0000 0.5000 0.01324(12) Uani 1 2 d SU . .
C11 C 0.2570(2) 0.99550(18) 0.34118(18) 0.0194(6) Uani 1 1 d U . .
C12 C 0.2210(2) 1.07275(19) 0.36604(19) 0.0200(7) Uani 1 1 d U . .
H12A H 0.2459 1.0986 0.4131 0.024 Uiso 1 1 calc R . .
C13 C 0.1490(2) 1.11270(19) 0.32273(19) 0.0204(7) Uani 1 1 d U . .
C14 C 0.1138(2) 1.07383(18) 0.25408(19) 0.0198(6) Uani 1 1 d U . .
H14A H 0.0682 1.1023 0.2218 0.024 Uiso 1 1 calc R . .
C15 C 0.1440(2) 0.99350(18) 0.23144(18) 0.0180(6) Uani 1 1 d U . .
C16 C 0.2160(2) 0.95491(19) 0.27540(19) 0.0198(6) Uani 1 1 d U . .
H16A H 0.2374 0.9005 0.2604 0.024 Uiso 1 1 calc R . .
C17 C 0.3434(2) 0.95928(18) 0.38255(18) 0.0181(6) Uani 1 1 d U . .
C18 C 0.1073(2) 1.19382(19) 0.3497(2) 0.0227(7) Uani 1 1 d U . .
C19 C 0.0962(2) 0.95317(18) 0.15954(18) 0.0168(6) Uani 1 1 d U . .
O12 O 0.36893(14) 0.99442(13) 0.44679(13) 0.0192(5) Uani 1 1 d U . .
O11 O 0.38201(15) 0.89734(14) 0.34818(14) 0.0233(5) Uani 1 1 d U . .
O13 O 0.13047(17) 1.22470(14) 0.41659(14) 0.0275(5) Uani 1 1 d U . .
O14 O 0.04497(16) 1.22877(13) 0.30538(13) 0.0230(5) Uani 1 1 d U . .
O15 O 0.06409(15) 1.00261(13) 0.10890(12) 0.0195(5) Uani 1 1 d U . .
O16 O 0.09141(15) 0.87368(13) 0.15982(13) 0.0227(5) Uani 1 1 d U . .
C21 C 0.5815(3) 0.8024(2) 0.6145(2) 0.0331(9) Uani 1 1 d U . .
H21A H 0.6494 0.7887 0.6165 0.050 Uiso 1 1 calc R . .
H21B H 0.5452 0.7588 0.6425 0.050 Uiso 1 1 calc R . .
H21C H 0.5706 0.8567 0.6407 0.050 Uiso 1 1 calc R . .
C22 C 0.5499(2) 0.80715(19) 0.5281(2) 0.0222(7) Uani 1 1 d U . .
O1 O 0.56826(17) 0.75021(14) 0.47981(14) 0.0282(6) Uani 1 1 d U . .
O2 O 0.49763(14) 0.86860(14) 0.50511(13) 0.0184(5) Uani 1 1 d U . .
N1 N -0.2332(5) 1.1534(5) 0.3907(4) 0.1178(16) Uani 1 1 d U . .
N2 N -0.1662(6) 1.0310(5) 0.3927(4) 0.1235(17) Uani 1 1 d U . .
C6 C -0.0726(15) 0.9149(14) 0.3881(13) 0.340(4) Uani 1 1 d U . .
H6A H -0.0736 0.8591 0.4132 0.510 Uiso 1 1 calc R . .
H6B H -0.0158 0.9454 0.4058 0.510 Uiso 1 1 calc R . .
H6C H -0.0715 0.9088 0.3293 0.510 Uiso 1 1 calc R . .
C5 C -0.1451(10) 0.9548(8) 0.4086(7) 0.172(2) Uani 1 1 d U . .
H5A H -0.1474 0.9505 0.4681 0.207 Uiso 1 1 calc R . .
H5B H -0.1994 0.9212 0.3884 0.207 Uiso 1 1 calc R . .
C4 C -0.2870(6) 1.2323(6) 0.3968(5) 0.123(3) Uani 1 1 d U . .
H4A H -0.3370 1.2262 0.4376 0.185 Uiso 1 1 calc R . .
H4B H -0.3160 1.2453 0.3445 0.185 Uiso 1 1 calc R . .
H4C H -0.2441 1.2779 0.4125 0.185 Uiso 1 1 calc R . .
C1 C -0.2211(5) 1.0845(5) 0.4164(4) 0.0865(16) Uani 1 1 d U . .
H1A H -0.2594 1.0693 0.4612 0.104 Uiso 1 1 calc R . .
C2 C -0.1564(5) 1.1524(4) 0.3318(4) 0.0820(16) Uani 1 1 d U . .
H2A H -0.1384 1.1974 0.2975 0.098 Uiso 1 1 calc R . .
C3 C -0.1186(4) 1.0810(4) 0.3349(4) 0.0756(14) Uani 1 1 d U . .
H3A H -0.0660 1.0632 0.3032 0.091 Uiso 1 1 calc R . .

loop_
_atom_site_aniso_label
_atom_site_aniso_U_11
_atom_site_aniso_U_22
_atom_site_aniso_U_33
_atom_site_aniso_U_23
_atom_site_aniso_U_13
_atom_site_aniso_U_12
Ni1 0.01700(18) 0.01475(17) 0.01870(19) -0.00196(15) 0.00059(15) -0.00080(14)
Ni2 0.0136(2) 0.0144(2) 0.0117(2) -0.00076(19) -0.00030(19) 0.00012(18)
C11 0.0167(12) 0.0202(12) 0.0212(13) -0.0014(11) -0.0037(11) 0.0023(11)
C12 0.0187(12) 0.0224(13) 0.0189(13) -0.0054(11) -0.0047(11) 0.0024(10)
C13 0.0187(12) 0.0214(12) 0.0212(13) -0.0034(11) 0.0005(11) 0.0015(11)
C14 0.0197(12) 0.0196(12) 0.0202(13) 0.0002(11) -0.0014(11) 0.0026(11)
C15 0.0183(12) 0.0187(12) 0.0170(12) 0.0008(10) 0.0004(10) 0.0007(10)
C16 0.0182(12) 0.0192(12) 0.0220(13) 0.0008(11) -0.0017(11) 0.0033(11)
C17 0.0173(12) 0.0183(12) 0.0187(12) -0.0020(11) -0.0024(10) -0.0023(10)
C18 0.0221(13) 0.0221(13) 0.0238(14) -0.0043(11) -0.0007(11) 0.0014(11)
C19 0.0147(11) 0.0179(12) 0.0177(12) 0.0020(10) 0.0019(10) 0.0015(10)
O12 0.0138(8) 0.0241(10) 0.0196(10) -0.0033(8) -0.0045(8) 0.0010(8)
O11 0.0214(10) 0.0231(9) 0.0255(10) -0.0066(9) -0.0056(9) 0.0057(8)
O13 0.0291(11) 0.0268(10) 0.0266(11) -0.0100(9) -0.0058(9) 0.0065(9)
O14 0.0246(10) 0.0188(9) 0.0256(10) -0.0048(9) -0.0045(9) 0.0028(8)
O15 0.0225(10) 0.0221(9) 0.0139(9) 0.0014(8) -0.0047(8) -0.0007(8)
O16 0.0223(10) 0.0204(9) 0.0256(10) -0.0006(9) -0.0050(9) 0.0004(8)
C21 0.0358(18) 0.0348(17) 0.0289(17) 0.0060(14) -0.0098(15) 0.0018(15)
C22 0.0225(13) 0.0205(12) 0.0237(13) 0.0011(11) 0.0003(12) -0.0029(11)
O1 0.0326(11) 0.0242(10) 0.0278(11) 0.0013(9) 0.0002(10) 0.0058(9)
O2 0.0219(9) 0.0141(9) 0.0193(10) 0.0007(8) -0.0035(8) -0.0013(8)
N1 0.113(2) 0.124(2) 0.117(2) -0.0134(19) -0.0071(19) -0.0068(19)
N2 0.124(2) 0.125(2) 0.121(3) 0.0013(19) -0.0179(19) -0.0111(19)
C6 0.340(6) 0.338(6) 0.342(6) 0.005(4) 0.004(4) 0.001(4)
C5 0.172(3) 0.172(3) 0.173(3) 0.000(2) -0.004(2) -0.002(2)
C4 0.110(4) 0.136(4) 0.124(4) -0.017(3) -0.008(3) -0.012(3)
C1 0.086(3) 0.099(3) 0.074(2) -0.009(2) -0.016(2) -0.014(2)
C2 0.073(2) 0.097(3) 0.076(2) -0.010(2) 0.007(2) -0.014(2)
C3 0.070(2) 0.084(2) 0.072(2) 0.0076(18) 0.0029(17) -0.0200(17)

loop_
_atom_type_symbol
_atom_type_description
_atom_type_scat_dispersion_real
_atom_type_scat_dispersion_imag
_atom_type_scat_source
C C 0.0033 0.0016 'International Tables Vol C Tables 4.2.6.8 and 6.1.1.4'
H H 0.0000 0.0000 'International Tables Vol C Tables 4.2.6.8 and 6.1.1.4'
N N 0.0061 0.0033 'International Tables Vol C Tables 4.2.6.8 and 6.1.1.4'
O O 0.0106 0.0060 'International Tables Vol C Tables 4.2.6.8 and 6.1.1.4'
Ni Ni 0.3393 1.1124 'International Tables Vol C Tables 4.2.6.8 and 6.1.1.4'

loop_
_geom_angle_atom_site_label_1
_geom_angle_atom_site_label_2
_geom_angle_atom_site_label_3
_geom_angle
_geom_angle_site_symmetry_1
_geom_angle_site_symmetry_3
_geom_angle_publ_flag
O11 Ni1 O16 95.08(9) . 6_656 ?
O11 Ni1 O2 100.00(9) . . ?
O16 Ni1 O2 96.89(9) 6_656 . ?
O11 Ni1 O14 93.32(9) . 8_655 ?
O16 Ni1 O14 97.03(9) 6_656 8_655 ?
O2 Ni1 O14 159.76(9) . 8_655 ?
O11 Ni1 O13 90.84(9) . 8_655 ?
O16 Ni1 O13 159.29(9) 6_656 8_655 ?
O2 Ni1 O13 101.60(9) . 8_655 ?
O14 Ni1 O13 62.76(9) 8_655 8_655 ?
O11 Ni1 O1 160.78(9) . . ?
O16 Ni1 O1 93.11(9) 6_656 . ?
O2 Ni1 O1 61.70(9) . . ?
O14 Ni1 O1 102.90(9) 8_655 . ?
O13 Ni1 O1 87.56(9) 8_655 . ?
O11 Ni1 C18 93.55(10) . 8_655 ?
O16 Ni1 C18 128.44(10) 6_656 8_655 ?
O2 Ni1 C18 131.23(10) . 8_655 ?
O14 Ni1 C18 31.69(10) 8_655 8_655 ?
O13 Ni1 C18 31.11(10) 8_655 8_655 ?
O1 Ni1 C18 94.92(10) . 8_655 ?
O11 Ni1 C22 131.16(10) . . ?
O16 Ni1 C22 96.31(10) 6_656 . ?
O2 Ni1 C22 31.48(10) . . ?
O14 Ni1 C22 131.81(10) 8_655 . ?
O13 Ni1 C22 94.65(10) 8_655 . ?
O1 Ni1 C22 30.24(10) . . ?
C18 Ni1 C22 114.91(11) 8_655 . ?
O15 Ni2 O15 180.000(1) 6_656 2_575 ?
O15 Ni2 O12 90.98(9) 6_656 . ?
O15 Ni2 O12 89.02(9) 2_575 . ?
O15 Ni2 O12 89.02(9) 6_656 5_676 ?
O15 Ni2 O12 90.98(9) 2_575 5_676 ?
O12 Ni2 O12 180.0 . 5_676 ?
O15 Ni2 O2 86.34(8) 6_656 5_676 ?
O15 Ni2 O2 93.66(8) 2_575 5_676 ?
O12 Ni2 O2 92.31(8) . 5_676 ?
O12 Ni2 O2 87.69(8) 5_676 5_676 ?
O15 Ni2 O2 93.66(8) 6_656 . ?
O15 Ni2 O2 86.34(8) 2_575 . ?
O12 Ni2 O2 87.69(8) . . ?
O12 Ni2 O2 92.31(8) 5_676 . ?
O2 Ni2 O2 180.00(12) 5_676 . ?
C12 C11 C16 119.5(3) . . ?
C12 C11 C17 119.7(3) . . ?
C16 C11 C17 120.8(3) . . ?
C11 C12 C13 120.9(3) . . ?
C11 C12 H12A 119.5 . . ?
C13 C12 H12A 119.5 . . ?
C14 C13 C12 118.6(3) . . ?
C14 C13 C18 119.6(3) . . ?
C12 C13 C18 121.8(3) . . ?
C13 C14 C15 121.3(3) . . ?
C13 C14 H14A 119.4 . . ?
C15 C14 H14A 119.4 . . ?
C16 C15 C14 119.0(3) . . ?
C16 C15 C19 123.3(3) . . ?
C14 C15 C19 117.7(3) . . ?
C15 C16 C11 120.5(3) . . ?
C15 C16 H16A 119.8 . . ?
C11 C16 H16A 119.8 . . ?
O12 C17 O11 127.5(3) . . ?
O12 C17 C11 116.5(3) . . ?
O11 C17 C11 116.0(3) . . ?
O13 C18 O14 121.2(3) . . ?
O13 C18 C13 120.3(3) . . ?
O14 C18 C13 118.5(3) . . ?
O13 C18 Ni1 63.15(16) . 8_665 ?
O14 C18 Ni1 58.14(15) . 8_665 ?
C13 C18 Ni1 173.0(2) . 8_665 ?
O15 C19 O16 128.2(3) . . ?
O15 C19 C15 115.3(3) . . ?
O16 C19 C15 116.4(3) . . ?
C17 O12 Ni2 130.00(19) . . ?
C17 O11 Ni1 128.1(2) . . ?
C18 O13 Ni1 85.74(19) . 8_665 ?
C18 O14 Ni1 90.17(18) . 8_665 ?
C19 O15 Ni2 139.3(2) . 2_574 ?
C19 O16 Ni1 118.85(19) . 6_556 ?
C22 C21 H21A 109.5 . . ?
C22 C21 H21B 109.5 . . ?
H21A C21 H21B 109.5 . . ?
C22 C21 H21C 109.5 . . ?
H21A C21 H21C 109.5 . . ?
H21B C21 H21C 109.5 . . ?
O1 C22 O2 119.1(3) . . ?
O1 C22 C21 121.3(3) . . ?
O2 C22 C21 119.5(3) . . ?
O1 C22 Ni1 62.86(17) . . ?
O2 C22 Ni1 56.26(16) . . ?
C21 C22 Ni1 173.2(3) . . ?
C22 O1 Ni1 86.90(19) . . ?
C22 O2 Ni1 92.26(19) . . ?
C22 O2 Ni2 139.9(2) . . ?
Ni1 O2 Ni2 111.31(10) . . ?
C1 N1 C2 97.1(7) . . ?
C1 N1 C4 146.8(8) . . ?
C2 N1 C4 116.0(7) . . ?
C1 N2 C5 138.4(10) . . ?
C1 N2 C3 97.2(7) . . ?
C5 N2 C3 124.3(9) . . ?
C5 C6 H6A 109.5 . . ?
C5 C6 H6B 109.5 . . ?
H6A C6 H6B 109.5 . . ?
C5 C6 H6C 109.5 . . ?
H6A C6 H6C 109.5 . . ?
H6B C6 H6C 109.5 . . ?
C6 C5 N2 128.1(16) . . ?
C6 C5 H5A 105.3 . . ?
N2 C5 H5A 105.3 . . ?
C6 C5 H5B 105.3 . . ?
N2 C5 H5B 105.3 . . ?
H5A C5 H5B 106.0 . . ?
N1 C4 H4A 109.5 . . ?
N1 C4 H4B 109.5 . . ?
H4A C4 H4B 109.5 . . ?
N1 C4 H4C 109.5 . . ?
H4A C4 H4C 109.5 . . ?
H4B C4 H4C 109.5 . . ?
N1 C1 N2 128.4(8) . . ?
N1 C1 C3 83.4(6) . . ?
N2 C1 C3 45.2(5) . . ?
N1 C1 C2 46.5(5) . . ?
N2 C1 C2 82.1(6) . . ?
C3 C1 C2 36.9(3) . . ?
N1 C1 H1A 115.8 . . ?
N2 C1 H1A 115.8 . . ?
C3 C1 H1A 160.3 . . ?
C2 C1 H1A 161.7 . . ?
C3 C2 N1 107.3(6) . . ?
C3 C2 C1 71.0(5) . . ?
N1 C2 C1 36.3(4) . . ?
C3 C2 H2A 126.3 . . ?
N1 C2 H2A 126.3 . . ?
C1 C2 H2A 162.6 . . ?
C2 C3 N2 109.5(7) . . ?
C2 C3 C1 72.1(5) . . ?
N2 C3 C1 37.5(4) . . ?
C2 C3 H3A 125.2 . . ?
N2 C3 H3A 125.2 . . ?
C1 C3 H3A 162.6 . . ?

loop_
_geom_bond_atom_site_label_1
_geom_bond_atom_site_label_2
_geom_bond_distance
_geom_bond_site_symmetry_2
_geom_bond_publ_flag
Ni1 O11 2.010(2) . ?
Ni1 O16 2.019(2) 6_656 ?
Ni1 O2 2.041(2) . ?
Ni1 O14 2.058(2) 8_655 ?
Ni1 O13 2.168(2) 8_655 ?
Ni1 O1 2.186(2) . ?
Ni1 C18 2.423(3) 8_655 ?
Ni1 C22 2.452(3) . ?
Ni2 O15 2.019(2) 6_656 ?
Ni2 O15 2.019(2) 2_575 ?
Ni2 O12 2.046(2) . ?
Ni2 O12 2.046(2) 5_676 ?
Ni2 O2 2.093(2) 5_676 ?
Ni2 O2 2.093(2) . ?
C11 C12 1.392(4) . ?
C11 C16 1.393(4) . ?
C11 C17 1.511(4) . ?
C12 C13 1.395(4) . ?
C12 H12A 0.9500 . ?
C13 C14 1.387(4) . ?
C13 C18 1.487(4) . ?
C14 C15 1.399(4) . ?
C14 H14A 0.9500 . ?
C15 C16 1.391(4) . ?
C15 C19 1.512(4) . ?
C16 H16A 0.9500 . ?
C17 O12 1.256(4) . ?
C17 O11 1.261(4) . ?
C18 O13 1.256(4) . ?
C18 O14 1.273(4) . ?
C18 Ni1 2.423(3) 8_665 ?
C19 O15 1.236(3) . ?
C19 O16 1.267(4) . ?
O13 Ni1 2.168(2) 8_665 ?
O14 Ni1 2.058(2) 8_665 ?
O15 Ni2 2.019(2) 2_574 ?
O16 Ni1 2.019(2) 6_556 ?
C21 C22 1.502(5) . ?
C21 H21A 0.9800 . ?
C21 H21B 0.9800 . ?
C21 H21C 0.9800 . ?
C22 O1 1.237(4) . ?
C22 O2 1.281(4) . ?
N1 C1 1.188(10) . ?
N1 C2 1.455(9) . ?
N1 C4 1.470(11) . ?
N2 C1 1.214(10) . ?
N2 C5 1.277(14) . ?
N2 C3 1.415(9) . ?
C6 C5 1.25(2) . ?
C6 H6A 0.9800 . ?
C6 H6B 0.9800 . ?
C6 H6C 0.9800 . ?
C5 H5A 0.9900 . ?
C5 H5B 0.9900 . ?
C4 H4A 0.9800 . ?
C4 H4B 0.9800 . ?
C4 H4C 0.9800 . ?
C1 C3 1.978(10) . ?
C1 C2 1.990(10) . ?
C1 H1A 0.9500 . ?
C2 C3 1.256(9) . ?
C2 H2A 0.9500 . ?
C3 H3A 0.9500 . ?

loop_
_geom_torsion_atom_site_label_1
_geom_torsion_atom_site_label_2
_geom_torsion_atom_site_label_3
_geom_torsion_atom_site_label_4
_geom_torsion
_geom_torsion_site_symmetry_1
_geom_torsion_site_symmetry_2
_geom_torsion_site_symmetry_3
_geom_torsion_site_symmetry_4
_geom_torsion_publ_flag
C16 C11 C12 C13 -4.4(5) . . . . ?
C17 C11 C12 C13 171.9(3) . . . . ?
C11 C12 C13 C14 -0.1(5) . . . . ?
C11 C12 C13 C18 177.9(3) . . . . ?
C12 C13 C14 C15 4.8(5) . . . . ?
C18 C13 C14 C15 -173.2(3) . . . . ?
C13 C14 C15 C16 -5.0(5) . . . . ?
C13 C14 C15 C19 175.3(3) . . . . ?
C14 C15 C16 C11 0.4(5) . . . . ?
C19 C15 C16 C11 -179.9(3) . . . . ?
C12 C11 C16 C15 4.2(5) . . . . ?
C17 C11 C16 C15 -172.0(3) . . . . ?
C12 C11 C17 O12 11.8(4) . . . . ?
C16 C11 C17 O12 -171.9(3) . . . . ?
C12 C11 C17 O11 -167.8(3) . . . . ?
C16 C11 C17 O11 8.4(4) . . . . ?
C14 C13 C18 O13 171.6(3) . . . . ?
C12 C13 C18 O13 -6.4(5) . . . . ?
C14 C13 C18 O14 -5.3(5) . . . . ?
C12 C13 C18 O14 176.8(3) . . . . ?
C14 C13 C18 Ni1 54(2) . . . 8_665 ?
C12 C13 C18 Ni1 -124.1(19) . . . 8_665 ?
C16 C15 C19 O15 -152.2(3) . . . . ?
C14 C15 C19 O15 27.6(4) . . . . ?
C16 C15 C19 O16 29.9(4) . . . . ?
C14 C15 C19 O16 -150.3(3) . . . . ?
O11 C17 O12 Ni2 25.2(5) . . . . ?
C11 C17 O12 Ni2 -154.4(2) . . . . ?
O15 Ni2 O12 C17 34.2(3) 6_656 . . . ?
O15 Ni2 O12 C17 -145.8(3) 2_575 . . . ?
O12 Ni2 O12 C17 -18(100) 5_676 . . . ?
O2 Ni2 O12 C17 120.6(3) 5_676 . . . ?
O2 Ni2 O12 C17 -59.4(3) . . . . ?
O12 C17 O11 Ni1 14.2(5) . . . . ?
C11 C17 O11 Ni1 -166.17(19) . . . . ?
O16 Ni1 O11 C17 -99.8(3) 6_656 . . . ?
O2 Ni1 O11 C17 -1.9(3) . . . . ?
O14 Ni1 O11 C17 162.8(3) 8_655 . . . ?
O13 Ni1 O11 C17 100.1(3) 8_655 . . . ?
O1 Ni1 O11 C17 15.1(4) . . . . ?
C18 Ni1 O11 C17 131.1(3) 8_655 . . . ?
C22 Ni1 O11 C17 3.2(3) . . . . ?
O14 C18 O13 Ni1 3.7(3) . . . 8_665 ?
C13 C18 O13 Ni1 -173.1(3) . . . 8_665 ?
O13 C18 O14 Ni1 -3.8(3) . . . 8_665 ?
C13 C18 O14 Ni1 173.0(3) . . . 8_665 ?
O16 C19 O15 Ni2 -6.3(5) . . . 2_574 ?
C15 C19 O15 Ni2 176.2(2) . . . 2_574 ?
O15 C19 O16 Ni1 -29.4(4) . . . 6_556 ?
C15 C19 O16 Ni1 148.1(2) . . . 6_556 ?
O11 Ni1 C22 O1 172.25(17) . . . . ?
O16 Ni1 C22 O1 -85.35(19) 6_656 . . . ?
O2 Ni1 C22 O1 -178.3(3) . . . . ?
O14 Ni1 C22 O1 20.0(2) 8_655 . . . ?
O13 Ni1 C22 O1 77.05(19) 8_655 . . . ?
C18 Ni1 C22 O1 52.5(2) 8_655 . . . ?
O11 Ni1 C22 O2 -9.5(2) . . . . ?
O16 Ni1 C22 O2 92.91(18) 6_656 . . . ?
O14 Ni1 C22 O2 -161.78(16) 8_655 . . . ?
O13 Ni1 C22 O2 -104.70(18) 8_655 . . . ?
O1 Ni1 C22 O2 178.3(3) . . . . ?
C18 Ni1 C22 O2 -129.28(18) 8_655 . . . ?
O11 Ni1 C22 C21 44(2) . . . . ?
O16 Ni1 C22 C21 146(2) 6_656 . . . ?
O2 Ni1 C22 C21 53(2) . . . . ?
O14 Ni1 C22 C21 -109(2) 8_655 . . . ?
O13 Ni1 C22 C21 -52(2) 8_655 . . . ?
O1 Ni1 C22 C21 -129(2) . . . . ?
C18 Ni1 C22 C21 -76(2) 8_655 . . . ?
O2 C22 O1 Ni1 -1.7(3) . . . . ?
C21 C22 O1 Ni1 173.8(3) . . . . ?
O11 Ni1 O1 C22 -18.0(4) . . . . ?
O16 Ni1 O1 C22 97.19(19) 6_656 . . . ?
O2 Ni1 O1 C22 1.04(18) . . . . ?
O14 Ni1 O1 C22 -164.86(19) 8_655 . . . ?
O13 Ni1 O1 C22 -103.53(19) 8_655 . . . ?
C18 Ni1 O1 C22 -133.8(2) 8_655 . . . ?
O1 C22 O2 Ni1 1.8(3) . . . . ?
C21 C22 O2 Ni1 -173.7(3) . . . . ?
O1 C22 O2 Ni2 -126.0(3) . . . . ?
C21 C22 O2 Ni2 58.5(5) . . . . ?
Ni1 C22 O2 Ni2 -127.8(3) . . . . ?
O11 Ni1 O2 C22 172.75(18) . . . . ?
O16 Ni1 O2 C22 -90.83(19) 6_656 . . . ?
O14 Ni1 O2 C22 42.3(3) 8_655 . . . ?
O13 Ni1 O2 C22 79.80(19) 8_655 . . . ?
O1 Ni1 O2 C22 -1.00(17) . . . . ?
C18 Ni1 O2 C22 69.0(2) 8_655 . . . ?
O11 Ni1 O2 Ni2 -40.35(11) . . . . ?
O16 Ni1 O2 Ni2 56.07(11) 6_656 . . . ?
O14 Ni1 O2 Ni2 -170.8(2) 8_655 . . . ?
O13 Ni1 O2 Ni2 -133.30(10) 8_655 . . . ?
O1 Ni1 O2 Ni2 145.90(13) . . . . ?
C18 Ni1 O2 Ni2 -144.12(11) 8_655 . . . ?
C22 Ni1 O2 Ni2 146.9(2) . . . . ?
O15 Ni2 O2 C22 87.9(3) 6_656 . . . ?
O15 Ni2 O2 C22 -92.1(3) 2_575 . . . ?
O12 Ni2 O2 C22 178.8(3) . . . . ?
O12 Ni2 O2 C22 -1.2(3) 5_676 . . . ?
O2 Ni2 O2 C22 24(100) 5_676 . . . ?
O15 Ni2 O2 Ni1 -34.06(11) 6_656 . . . ?
O15 Ni2 O2 Ni1 145.94(11) 2_575 . . . ?
O12 Ni2 O2 Ni1 56.78(10) . . . . ?
O12 Ni2 O2 Ni1 -123.22(10) 5_676 . . . ?
O2 Ni2 O2 Ni1 -98(100) 5_676 . . . ?
C1 N2 C5 C6 -164.0(17) . . . . ?
C3 N2 C5 C6 13(2) . . . . ?
C2 N1 C1 N2 -5.8(11) . . . . ?
C4 N1 C1 N2 177.9(11) . . . . ?
C2 N1 C1 C3 -1.3(5) . . . . ?
C4 N1 C1 C3 -177.7(13) . . . . ?
C4 N1 C1 C2 -176.3(17) . . . . ?
C5 N2 C1 N1 -176.4(12) . . . . ?
C3 N2 C1 N1 6.2(11) . . . . ?
C5 N2 C1 C3 177.3(17) . . . . ?
C5 N2 C1 C2 179.3(14) . . . . ?
C3 N2 C1 C2 2.0(5) . . . . ?
C1 N1 C2 C3 2.2(8) . . . . ?
C4 N1 C2 C3 179.9(7) . . . . ?
C4 N1 C2 C1 177.8(10) . . . . ?
N1 C1 C2 C3 -177.8(8) . . . . ?
N2 C1 C2 C3 -2.4(6) . . . . ?
N2 C1 C2 N1 175.5(9) . . . . ?
C3 C1 C2 N1 177.8(8) . . . . ?
N1 C2 C3 N2 0.8(8) . . . . ?
C1 C2 C3 N2 2.1(5) . . . . ?
N1 C2 C3 C1 -1.3(5) . . . . ?
C1 N2 C3 C2 -3.3(8) . . . . ?
C5 N2 C3 C2 178.8(10) . . . . ?
C5 N2 C3 C1 -177.9(13) . . . . ?
N1 C1 C3 C2 1.6(6) . . . . ?
N2 C1 C3 C2 176.7(8) . . . . ?
N1 C1 C3 N2 -175.1(9) . . . . ?
C2 C1 C3 N2 -176.7(8) . . . . ?
